data_2242602
loop_
_publ_author_name
'F\'abry, Jan'

_publ_section_title
;
 A resonance-assisted intramolecular hydrogen bond in compounds containing
 2-hydroxy-3,5-dinitrobenzoic acid and its various deprotonated forms:
 redetermination of several related structures
;
_journal_coeditor_code SU5452
_journal_issue 9
_journal_name_full 'Acta Crystallographica Section E'
_journal_page_first 1344
_journal_page_last 1357
_journal_paper_doi 10.1107/S2056989018011544
_journal_volume 74
_journal_year 2018
_chemical_formula_iupac 'C9 H17 N2 +, C7 H3 N2 O7 -'
_chemical_formula_moiety 'C9 H17 N2 +, C7 H3 N2 O7 -'
_chemical_formula_sum 'C16 H20 N4 O7'
_chemical_formula_weight 380.35
_chemical_name_systematic
;
1-Aza-8-azoniabicyclo[5.4.0]undec-7-ene 4-aminobenzoate
;
_space_group_IT_number 14
_symmetry_cell_setting monoclinic
_symmetry_space_group_name_Hall '-P 2yn'
_symmetry_space_group_name_H-M 'P 1 21/n 1'
_atom_sites_solution_hydrogens difmap
_atom_sites_solution_primary direct
_atom_sites_solution_secondary difmap
_audit_creation_method SHELXL-97
_cell_angle_alpha 90
_cell_angle_beta 98.343(6)
_cell_angle_gamma 90
_cell_formula_units_Z 4
_cell_length_a 6.1537(3)
_cell_length_b 19.1541(14)
_cell_length_c 14.5527(11)
_cell_measurement_reflns_used 1891
_cell_measurement_temperature 200.0(10)
_cell_measurement_theta_max 26.56
_cell_measurement_theta_min 3.47
_cell_volume 1697.2(2)
_computing_cell_refinement
;
CrysAlis PRO (Agilent, 2014)
;
_computing_data_collection
;
CrysAlis PRO (Agilent, 2014)
;
_computing_data_reduction
;
CrysAlis PRO (Agilent, 2014)
;
_computing_structure_solution
;
SIR92 (Altomare <i>et al.</i>, 1993)
;
_diffrn_ambient_temperature 200.0(10)
_diffrn_detector_area_resol_mean 16.067
_diffrn_measured_fraction_theta_full 0.999
_diffrn_measured_fraction_theta_max 0.999
_diffrn_measurement_device_type 'Oxford Diffraction Gemini-S CCD-detector'
_diffrn_measurement_method '\w scans'
_diffrn_radiation_monochromator graphite
_diffrn_radiation_type MoK\a
_diffrn_radiation_wavelength 0.71073
_diffrn_reflns_av_R_equivalents 0.0342
_diffrn_reflns_av_sigmaI/netI 0.0519
_diffrn_reflns_limit_h_max 7
_diffrn_reflns_limit_h_min -7
_diffrn_reflns_limit_k_max 23
_diffrn_reflns_limit_k_min -23
_diffrn_reflns_limit_l_max 17
_diffrn_reflns_limit_l_min -17
_diffrn_reflns_number 7800
_diffrn_reflns_theta_full 26.00
_diffrn_reflns_theta_max 26.00
_diffrn_reflns_theta_min 3.44
_diffrn_standards_number 0
_exptl_absorpt_coefficient_mu 0.118
_exptl_absorpt_correction_T_max 0.990
_exptl_absorpt_correction_T_min 0.920
_exptl_absorpt_correction_type multi-scan
_exptl_absorpt_process_details
;
(CrysAlis PRO; Agilent, 2014)
;
_exptl_crystal_colour yellow
_exptl_crystal_density_diffrn 1.489
_exptl_crystal_density_method 'not measured'
_exptl_crystal_description needle
_exptl_crystal_F_000 800
_exptl_crystal_size_max 0.30
_exptl_crystal_size_mid 0.13
_exptl_crystal_size_min 0.10
_refine_diff_density_max 0.36
_refine_diff_density_min -0.24
_refine_ls_extinction_coef 22E2(7)
_refine_ls_extinction_method
;
B-C type 1 Lorentzian isotropic (Becker & Coppens, 1974)
;
_refine_ls_goodness_of_fit_ref 1.33
_refine_ls_hydrogen_treatment mixed
_refine_ls_matrix_type full
_refine_ls_number_constraints 98
_refine_ls_number_parameters 268
_refine_ls_number_reflns 3339
_refine_ls_number_restraints 2
_refine_ls_R_factor_all 0.0925
_refine_ls_R_factor_gt 0.0460
_refine_ls_shift/su_max 0.0048
_refine_ls_shift/su_mean 0.0005
_refine_ls_structure_factor_coef Fsqd
_refine_ls_weighting_details w=1/(\s^2^(I)+0.0004I^2^)
_refine_ls_weighting_scheme sigma
_refine_ls_wR_factor_gt 0.0806
_refine_ls_wR_factor_ref 0.0947
_reflns_number_gt 1976
_reflns_number_total 3339
_reflns_threshold_expression I>3\s(I)
_cod_data_source_file su5452sup1.cif
_cod_data_source_block WADXOR
_cod_original_sg_symbol_Hall '-P 2yabc'
_cod_original_sg_symbol_H-M 'P 21/n'
_cod_database_code 2242602

loop_
_space_group_symop_id
_space_group_symop_operation_xyz
1 x,y,z
2 -x+1/2,y+1/2,-z+1/2
3 -x,-y,-z
4 x+1/2,-y+1/2,z+1/2

loop_
_atom_site_type_symbol
_atom_site_label
_atom_site_fract_x
_atom_site_fract_y
_atom_site_fract_z
_atom_site_U_iso_or_equiv
_atom_site_adp_type
_atom_site_calc_flag
_atom_site_occupancy
O O2b 0.8418(3) 0.56169(11) 0.78950(14) 0.0440(8) Uani d 0.727(4)
H H61b 0.852107 0.560819 0.76707 0.0359 Uiso d 0.273(4)
O O21b 0.7735(8) 0.6569(3) 0.4912(4) 0.048(2) Uani d 0.273(4)
H H6b 0.805712 0.644967 0.507207 0.0328 Uiso d 0.727(4)
O O11b 0.5083(2) 0.68884(8) 0.59278(11) 0.0444(6) Uani d 1
O O12b 0.5447(2) 0.64534(8) 0.73586(12) 0.0524(7) Uani d 1
O O31b 1.1108(3) 0.45706(10) 0.81717(14) 0.0829(9) Uani d 1
O O32b 1.4073(3) 0.47245(10) 0.75770(13) 0.0775(8) Uani d 1
O O51b 1.3288(3) 0.55869(9) 0.44602(12) 0.0603(7) Uani d 1
O O52b 1.0707(3) 0.63212(10) 0.39870(12) 0.0680(8) Uani d 1
N N3b 1.2111(3) 0.48284(10) 0.76049(14) 0.0472(8) Uani d 1
N N5b 1.1654(3) 0.59180(10) 0.45701(14) 0.0418(7) Uani d 1
C C1b 0.8002(3) 0.60956(10) 0.63903(15) 0.0264(7) Uani d 1
C C2b 0.9062(3) 0.56604(11) 0.70954(15) 0.0299(7) Uani d 1
C C3b 1.0952(3) 0.53063(10) 0.69140(15) 0.0309(7) Uani d 1
C C4b 1.1814(3) 0.53946(10) 0.61042(15) 0.0309(7) Uani d 1
C C5b 1.0736(3) 0.58234(10) 0.54290(14) 0.0271(7) Uani d 1
C C6b 0.8810(3) 0.61681(10) 0.55538(15) 0.0273(7) Uani d 1
C C11b 0.6030(3) 0.65080(11) 0.65583(18) 0.0351(8) Uani d 1
N N1a -0.1521(2) 0.82026(8) 0.63826(12) 0.0293(6) Uani d 1
N N8a 0.1721(2) 0.76019(9) 0.67283(12) 0.0373(7) Uani d 1
C C2a -0.3261(3) 0.85089(11) 0.57022(15) 0.0370(8) Uani d 1
C C3a -0.2602(3) 0.91805(11) 0.52679(15) 0.0401(8) Uani d 1
C C4a -0.1188(3) 0.90791(11) 0.45061(16) 0.0417(8) Uani d 1
C C5a 0.0933(3) 0.86805(11) 0.48032(14) 0.0401(8) Uani d 1
C C6a 0.0611(3) 0.79367(11) 0.51423(14) 0.0344(8) Uani d 1
C C7a 0.0226(3) 0.79087(10) 0.61288(14) 0.0268(7) Uani d 1
C C9a 0.1394(8) 0.7480(3) 0.7694(4) 0.0377(17) Uani d 0.687(4)
C C10a 0.0234(5) 0.8112(2) 0.8006(2) 0.0388(12) Uani d 0.687(4)
C C11a -0.1865(3) 0.82334(13) 0.73606(16) 0.0375(8) Uani d 1
C C13a 0.192(2) 0.7733(6) 0.7752(10) 0.0377(17) Uani d 0.313(4)
C C12a -0.0453(12) 0.7700(5) 0.7962(6) 0.0388(12) Uani d 0.313(4)
H H4b 1.313123 0.516393 0.601144 0.0371 Uiso d 1
H H8a 0.304017 0.743029 0.652706 0.073(8) Uiso d 1
H H10a 0.119515 0.852593 0.800333 0.0466 Uiso d 0.686
H H21a -0.458393 0.859249 0.600103 0.0444 Uiso d 1
H H22a -0.373911 0.816372 0.520773 0.0444 Uiso d 1
H H31a -0.393523 0.944805 0.502041 0.0481 Uiso d 1
H H32a -0.182575 0.948658 0.575716 0.0481 Uiso d 1
H H41a -0.084564 0.95395 0.425285 0.0501 Uiso d 1
H H42a -0.20539 0.883982 0.397103 0.0501 Uiso d 1
H H51a 0.180506 0.866759 0.428286 0.0482 Uiso d 1
H H52a 0.186838 0.894538 0.52943 0.0482 Uiso d 1
H H61a 0.191356 0.765112 0.506561 0.0413 Uiso d 1
H H62a -0.063947 0.77162 0.474177 0.0413 Uiso d 1
H H91a 0.046176 0.706149 0.772504 0.0452 Uiso d 0.687(4)
H H92a 0.283833 0.74265 0.808712 0.0452 Uiso d 0.687(4)
H H11a -0.009873 0.803439 0.864351 0.0466 Uiso d 0.686
H H12a -0.318(2) 0.7965(9) 0.7425(13) 0.045 Uiso d 1
H H13a -0.230(3) 0.8711(6) 0.7485(13) 0.045 Uiso d 1
H H14a -0.105082 0.7226 0.782436 0.0466 Uiso d 0.313(4)
H H15a -0.047311 0.780768 0.862598 0.0466 Uiso d 0.313(4)
H H16a 0.27893 0.735519 0.809131 0.0452 Uiso d 0.313(4)
H H17a 0.251697 0.820686 0.789237 0.0452 Uiso d 0.313(4)
H H21b 0.621837 0.678052 0.538628 0.082(11) Uiso d 0.273(4)
H H2b 0.702896 0.598291 0.774475 0.082(11) Uiso d 0.727(4)

loop_
_atom_site_aniso_label
_atom_site_aniso_U_11
_atom_site_aniso_U_22
_atom_site_aniso_U_33
_atom_site_aniso_U_12
_atom_site_aniso_U_13
_atom_site_aniso_U_23
_atom_site_aniso_type_symbol
O2b 0.0481(12) 0.0570(16) 0.0296(15) 0.0087(11) 0.0152(10) 0.0091(11) O
O21b 0.045(3) 0.053(4) 0.046(4) 0.006(3) 0.006(3) 0.023(3) O
O11b 0.0369(8) 0.0391(10) 0.0583(12) 0.0136(7) 0.0102(8) 0.0073(9) O
O12b 0.0488(9) 0.0643(12) 0.0488(12) 0.0091(8) 0.0232(8) -0.0030(9) O
O31b 0.0796(13) 0.0853(16) 0.0753(16) -0.0256(11) -0.0175(11) 0.0533(13) O
O32b 0.0728(12) 0.0903(16) 0.0642(14) 0.0483(11) -0.0074(10) 0.0050(11) O
O51b 0.0542(10) 0.0650(12) 0.0694(13) 0.0077(9) 0.0350(9) -0.0110(10) O
O52b 0.0926(13) 0.0722(14) 0.0455(12) 0.0171(11) 0.0314(10) 0.0241(10) O
N3b 0.0575(13) 0.0347(13) 0.0432(15) 0.0005(11) -0.0137(11) -0.0004(10) N
N5b 0.0476(11) 0.0400(13) 0.0414(13) -0.0046(10) 0.0193(10) -0.0067(10) N
C1b 0.0265(10) 0.0220(11) 0.0303(13) -0.0029(9) 0.0024(9) -0.0023(10) C
C2b 0.0337(11) 0.0267(12) 0.0294(14) -0.0061(10) 0.0050(10) -0.0023(10) C
C3b 0.0361(11) 0.0233(12) 0.0304(14) 0.0002(9) -0.0053(10) 0.0025(10) C
C4b 0.0257(10) 0.0240(12) 0.0413(15) -0.0013(9) -0.0005(10) -0.0053(11) C
C5b 0.0295(10) 0.0254(12) 0.0274(13) -0.0052(9) 0.0073(9) -0.0017(10) C
C6b 0.0298(10) 0.0218(12) 0.0290(13) -0.0028(9) -0.0003(9) 0.0007(10) C
C11b 0.0297(11) 0.0296(13) 0.0464(16) -0.0042(10) 0.0070(11) -0.0061(12) C
N1a 0.0249(8) 0.0327(11) 0.0305(11) 0.0026(8) 0.0041(8) 0.0000(9) N
N8a 0.0332(9) 0.0493(12) 0.0291(12) 0.0137(9) 0.0037(8) 0.0056(9) N
C2a 0.0243(10) 0.0400(14) 0.0451(15) 0.0063(10) -0.0002(10) -0.0020(12) C
C3a 0.0374(12) 0.0331(14) 0.0465(16) 0.0071(10) -0.0044(11) 0.0000(11) C
C4a 0.0450(12) 0.0397(15) 0.0370(15) -0.0028(11) -0.0060(11) 0.0087(11) C
C5a 0.0368(11) 0.0526(16) 0.0319(14) -0.0008(11) 0.0079(10) 0.0091(12) C
C6a 0.0355(11) 0.0411(15) 0.0262(13) 0.0079(10) 0.0032(9) -0.0057(11) C
C7a 0.0283(10) 0.0224(12) 0.0291(13) -0.0012(9) 0.0025(9) -0.0030(10) C
C9a 0.040(3) 0.041(4) 0.0304(18) -0.001(2) -0.001(2) 0.004(3) C
C10a 0.049(2) 0.042(2) 0.0270(17) -0.0043(18) 0.0083(15) -0.0029(19) C
C11a 0.0367(12) 0.0426(15) 0.0364(15) 0.0003(11) 0.0161(11) -0.0056(12) C
C13a 0.040(3) 0.041(4) 0.0304(18) -0.001(2) -0.001(2) 0.004(3) C
C12a 0.049(2) 0.042(2) 0.0270(17) -0.0043(18) 0.0083(15) -0.0029(19) C

loop_
_atom_type_symbol
_atom_type_scat_dispersion_real
_atom_type_scat_dispersion_imag
_atom_type_scat_source
C 0.0033 0.0016 'International Tables Vol C tables 4.2.6.8 and 6.1.1.1'
H 0.0000 0.0000 'International Tables Vol C tables 4.2.6.8 and 6.1.1.1'
N 0.0061 0.0033 'International Tables Vol C tables 4.2.6.8 and 6.1.1.1'
O 0.0106 0.0060 'International Tables Vol C tables 4.2.6.8 and 6.1.1.1'

loop_
_geom_angle_atom_site_label_1
_geom_angle_atom_site_label_2
_geom_angle_atom_site_label_3
_geom_angle
H6b O21b H21b 102.88
C11b O12b H2b 98.61(14)
O31b N3b O32b 124.0(2)
O31b N3b C3b 118.6(2)
O32b N3b C3b 117.4(2)
O51b N5b O52b 123.6(2)
O51b N5b C5b 118.57(18)
O52b N5b C5b 117.83(18)
C2b C1b C6b 120.82(17)
C2b C1b C11b 119.6(2)
C6b C1b C11b 119.51(18)
O2b C2b C1b 121.84(19)
O2b C2b C3b 120.77(19)
H61b C2b C1b 121.37
H61b C2b C3b 121.37
C1b C2b C3b 117.3(2)
N3b C3b C2b 120.4(2)
N3b C3b C4b 117.12(18)
C2b C3b C4b 122.44(18)
C3b C4b C5b 118.75(18)
C3b C4b H4b 120.62
C5b C4b H4b 120.62
N5b C5b C4b 118.74(17)
N5b C5b C6b 119.80(17)
C4b C5b C6b 121.5(2)
O21b C6b C1b 118.4(3)
O21b C6b C5b 122.4(3)
H6b C6b C1b 120.41
H6b C6b C5b 120.41
C1b C6b C5b 119.17(18)
O11b C11b O12b 123.9(2)
O11b C11b C1b 119.4(2)
O12b C11b C1b 116.70(19)
C2a N1a C7a 121.83(17)
C2a N1a C11a 116.29(16)
C7a N1a C11a 121.87(16)
C7a N8a C9a 121.9(2)
C7a N8a C13a 122.3(5)
C7a N8a H8a 119.53(19)
C9a N8a C13a 22.6(5)
C9a N8a H8a 118.5(2)
C13a N8a H8a 114.3(5)
N1a C2a C3a 114.01(15)
N1a C2a H21a 109.47
N1a C2a H22a 109.47
C3a C2a H21a 109.47
C3a C2a H22a 109.47
H21a C2a H22a 104.52
C2a C3a C4a 114.39(18)
C2a C3a H31a 109.47
C2a C3a H32a 109.47
C4a C3a H31a 109.47
C4a C3a H32a 109.47
H31a C3a H32a 104.05
C3a C4a C5a 114.58(18)
C3a C4a H41a 109.47
C3a C4a H42a 109.47
C5a C4a H41a 109.47
C5a C4a H42a 109.47
H41a C4a H42a 103.83
C4a C5a C6a 114.44(16)
C4a C5a H51a 109.47
C4a C5a H52a 109.47
C6a C5a H51a 109.47
C6a C5a H52a 109.47
H51a C5a H52a 104
C5a C6a C7a 112.99(17)
C5a C6a H61a 109.47
C5a C6a H62a 109.47
C7a C6a H61a 109.47
C7a C6a H62a 109.47
H61a C6a H62a 105.71
N1a C7a N8a 121.93(19)
N1a C7a C6a 120.45(16)
N8a C7a C6a 117.59(17)
N8a C9a C10a 107.3(3)
N8a C9a C13a 81.6(16)
N8a C9a C12a 118.3(5)
N8a C9a H91a 109.47
N8a C9a H92a 109.47
N8a C9a H14a 114.78
N8a C9a H16a 111.65
C10a C9a H91a 109.47
C10a C9a H92a 109.47
C13a C9a C12a 99.9(15)
C13a C9a H91a 168.74
C13a C9a H14a 137.56
C12a C9a H92a 126.91
C12a C9a H16a 127.82
H91a C9a H92a 111.59
H14a C9a H16a 126.91
H14a C9a H17a 129.78
H16a C9a H17a 77.55
C9a C10a C11a 109.8(3)
C11a C10a C13a 122.2(6)
C11a C10a H10a 109.47
C11a C10a H11a 109.47
C11a C10a H17a 132.02
C13a C10a H11a 116.43
C13a C10a H15a 108.54
C12a C10a H17a 124.07
H10a C10a H11a 109.16
H10a C10a H15a 132.06
H11a C10a H17a 117.48
H15a C10a H17a 127.34
N1a C11a C10a 111.6(2)
N1a C11a C12a 112.2(4)
N1a C11a H12a 108.1(11)
N1a C11a H13a 107.3(12)
C10a C11a H12a 120.7(10)
C10a C11a H13a 105.2(10)
C12a C11a H13a 131.8(11)
H12a C11a H13a 102.9(15)
N8a C13a C9a 75.8(15)
N8a C13a C10a 114.0(9)
N8a C13a C12a 104.5(8)
N8a C13a H10a 113.12
N8a C13a H92a 112.32
N8a C13a H16a 109.47
N8a C13a H17a 109.47
C9a C13a H10a 130.08
C9a C13a H17a 167.66
C10a C13a H92a 129.79
C10a C13a H16a 129.35
C12a C13a H92a 113.84
C12a C13a H16a 109.47
C12a C13a H17a 109.47
H10a C13a H91a 126.53
H10a C13a H92a 130.35
H10a C13a H16a 135.32
H92a C13a H17a 107.21
H16a C13a H17a 114.05
C9a C12a C11a 119.1(6)
C9a C12a H11a 111.16
C9a C12a H15a 119.13
C10a C12a H91a 125.59
C10a C12a H14a 169.66
C11a C12a C13a 109.6(7)
C11a C12a H91a 130.75
C11a C12a H14a 109.47
C11a C12a H15a 109.47
C13a C12a H14a 109.47
C13a C12a H15a 109.47
H91a C12a H11a 130.35
H91a C12a H15a 118.71
H11a C12a H14a 133.54
H14a C12a H15a 109.31
O21b H21b O11b 167.3(3)
H6b H21b O11b 152.98
O2b H2b O12b 166.81(13)
H61b H2b O12b 150.18

loop_
_geom_bond_atom_site_label_1
_geom_bond_atom_site_label_2
_geom_bond_distance
O2b C2b 1.285(3)
O2b H2b 1.103(2)
H61b C2b 0.95
O21b C6b 1.311(6)
O21b H21b 1.303(6)
H6b C6b 0.95
O11b C11b 1.248(3)
O11b H21b 1.1454(16)
O12b C11b 1.272(3)
O12b H2b 1.3846(15)
O31b N3b 1.205(3)
O32b N3b 1.230(3)
O51b N5b 1.219(3)
O52b N5b 1.230(3)
N3b C3b 1.466(3)
N5b C5b 1.456(3)
C1b C2b 1.407(3)
C1b C6b 1.387(3)
C1b C11b 1.497(3)
C2b C3b 1.404(3)
C3b C4b 1.371(3)
C4b C5b 1.375(3)
C4b H4b 0.95
C5b C6b 1.392(3)
N1a C2a 1.471(2)
N1a C7a 1.313(2)
N1a C11a 1.470(3)
N8a C7a 1.311(2)
N8a C9a 1.467(6)
N8a C13a 1.498(15)
N8a H8a 0.9604(17)
C2a C3a 1.514(3)
C2a H21a 0.99
C2a H22a 0.99
C3a C4a 1.518(3)
C3a H31a 0.99
C3a H32a 0.99
C4a C5a 1.520(3)
C4a H41a 0.99
C4a H42a 0.99
C5a C6a 1.530(3)
C5a H51a 0.99
C5a H52a 0.99
C6a C7a 1.490(3)
C6a H61a 0.99
C6a H62a 0.99
C9a C10a 1.508(6)
C9a C13a 0.581(13)
C9a C12a 1.323(10)
C9a H91a 0.99
C9a H92a 0.99
C9a H16a 0.9922
C10a C11a 1.501(4)
C10a C13a 1.358(14)
C10a H10a 0.99
C10a H11a 0.99
C10a H15a 1.207
C11a C12a 1.530(8)
C11a H12a 0.977(15)
C11a H13a 0.978(13)
C13a C12a 1.534(16)
C13a H92a 0.9083
C13a H16a 0.99
C13a H17a 0.99
C12a H14a 0.99
C12a H15a 0.99

loop_
_geom_hbond_atom_site_label_D
_geom_hbond_atom_site_label_H
_geom_hbond_atom_site_label_A
_geom_hbond_site_symmetry_A
_geom_hbond_distance_DH
_geom_hbond_distance_HA
_geom_hbond_distance_DA
_geom_hbond_angle_DHA
N8a H8a O11b . 0.9604(17) 1.9329(15) 2.864(2) 162.83(11)
C10a H10a O32b 2_656 0.99 2.44 3.248(4) 138
C2a H21a O31b 2_556 0.99 2.48 3.275(3) 137
C6a H62a O21b 1_455 0.99 2.44 3.152(6) 128
C10a H11a O21b 4_465 0.99 2.47 3.033(7) 116
O21b H21b O11b . 1.303(6) 1.1454(16) 2.433(6) 167.3(3)
O11b H21b O21b . 1.1454(16) 1.303(6) 2.433(6) 167.3(3)
O12b H2b O2b . 1.3846(15) 1.103(2) 2.471(2) 166.81(13)
